data_4510999
loop_
_publ_author_name
'Varughese, Sunil'
'Desiraju, Gautam R.'

_publ_section_title
;
 Using Water as a Design Element in Crystal Engineering. Host&#x2212;Guest
 Compounds of Hydrated 3,5-Dihydroxybenzoic Acid
;
_journal_issue 9
_journal_name_full 'Crystal Growth &amp; Design'
_journal_page_first 4184
_journal_paper_doi 10.1021/cg100872w
_journal_volume 10
_journal_year 2010
_chemical_formula_moiety '2(C7 H6 O4), 0.5(C4 H8 O2), 2(H2 O)'
_chemical_formula_sum 'C16 H16 O11'
_chemical_formula_weight 384.29
_chemical_name_common '3,5-Dihydroxybenzoic acid 2-butanol solvate'
_chemical_name_systematic
; 
 ? 
;
_space_group_IT_number 15
_symmetry_cell_setting monoclinic
_symmetry_space_group_name_Hall '-C 2yc'
_symmetry_space_group_name_H-M 'C 1 2/c 1'
_atom_sites_solution_hydrogens geom
_atom_sites_solution_primary direct
_atom_sites_solution_secondary difmap
_audit_creation_method SHELXL-97
_cell_angle_alpha 90.00
_cell_angle_beta 144.111(14)
_cell_angle_gamma 90.00
_cell_formula_units_Z 8
_cell_length_a 27.894(7)
_cell_length_b 9.263(2)
_cell_length_c 24.047(6)
_cell_measurement_reflns_used 1322
_cell_measurement_temperature 150(2)
_cell_measurement_theta_max 45.36
_cell_measurement_theta_min 4.73
_cell_volume 3642.3(19)
_computing_cell_refinement
;
CrystalClear-SM Expert 2.0 rc14 (Rigaku, 2009)
;
_computing_data_collection
;
CrystalClear-SM Expert 2.0 rc14 (Rigaku, 2009)
;
_computing_data_reduction
;
CrystalClear-SM Expert 2.0 rc14 (Rigaku, 2009)
;
_computing_molecular_graphics 'Material Studio 4.4'
_computing_structure_refinement 'SHELXTL (Sheldrick, 1997)'
_computing_structure_solution 'SHELXTL (Sheldrick, 1990)'
_diffrn_ambient_temperature 150(2)
_diffrn_measured_fraction_theta_full 0.993
_diffrn_measured_fraction_theta_max 0.993
_diffrn_measurement_device_type
;
Rigaku Mercury375R (2x2 bin mode)
;
_diffrn_measurement_method 'profile data from \w-scans'
_diffrn_radiation_monochromator graphite
_diffrn_radiation_source 'fine-focus sealed tube'
_diffrn_radiation_type MoK\a
_diffrn_radiation_wavelength 0.71073
_diffrn_reflns_av_R_equivalents 0.2087
_diffrn_reflns_av_sigmaI/netI 0.1300
_diffrn_reflns_limit_h_max 33
_diffrn_reflns_limit_h_min -33
_diffrn_reflns_limit_k_max 11
_diffrn_reflns_limit_k_min -11
_diffrn_reflns_limit_l_max 28
_diffrn_reflns_limit_l_min -28
_diffrn_reflns_number 16636
_diffrn_reflns_theta_full 25.18
_diffrn_reflns_theta_max 25.18
_diffrn_reflns_theta_min 1.70
_exptl_absorpt_coefficient_mu 0.121
_exptl_absorpt_correction_T_max 0.9856
_exptl_absorpt_correction_T_min 0.9727
_exptl_absorpt_correction_type multi-scan
_exptl_absorpt_process_details 'Jacobson, R. (1998) Private commounication'
_exptl_crystal_colour Colorless
_exptl_crystal_density_diffrn 1.402
_exptl_crystal_density_method 'not measured'
_exptl_crystal_description Blocks
_exptl_crystal_F_000 1600
_exptl_crystal_size_max 0.23
_exptl_crystal_size_mid 0.18
_exptl_crystal_size_min 0.12
_refine_diff_density_max 0.396
_refine_diff_density_min -0.318
_refine_diff_density_rms 0.060
_refine_ls_extinction_coef 0.0007(3)
_refine_ls_extinction_expression Fc^*^=kFc[1+0.001xFc^2^\l^3^/sin(2\q)]^-1/4^
_refine_ls_extinction_method SHELXL
_refine_ls_goodness_of_fit_ref 1.136
_refine_ls_hydrogen_treatment constr
_refine_ls_matrix_type full
_refine_ls_number_parameters 245
_refine_ls_number_reflns 3250
_refine_ls_number_restraints 0
_refine_ls_restrained_S_all 1.136
_refine_ls_R_factor_all 0.1334
_refine_ls_R_factor_gt 0.0883
_refine_ls_shift/su_max 0.000
_refine_ls_shift/su_mean 0.000
_refine_ls_structure_factor_coef Fsqd
_refine_ls_weighting_details 'calc w=1/[\s^2^(Fo^2^)+(0.0343P)^2^+10.7544P] where P=(Fo^2^+2Fc^2^)/3'
_refine_ls_weighting_scheme calc
_refine_ls_wR_factor_gt 0.2524
_refine_ls_wR_factor_ref 0.2628
_reflns_number_gt 1637
_reflns_number_total 3250
_reflns_threshold_expression >2sigma(I)
_cod_data_source_file 12_2-butanol.CIF
_cod_data_source_block 12
_cod_depositor_comments
;
The following automatic conversions were performed:

'_symmetry_cell_setting' value 'Monoclinic' changed to 'monoclinic'
according to
/usr/data/users/saulius/automatic-downloads/retrospective/ACS/lib/dictionaries/cif_core.dic
dictionary named 'cif_core.dic' version 2.4.2 from
2011-04-26.

'_exptl_absorpt_correction_type' value 'Multi-scan'
changed to 'multi-scan' according to
/usr/data/users/saulius/automatic-downloads/retrospective/ACS/lib/dictionaries/cif_core.dic
dictionary named 'cif_core.dic' version 2.4.2 from 2011-04-26.

Automatic conversion script
Id: cif_fix_values 2281 2013-09-26 08:29:07Z andrius 
;
_cod_original_cell_volume 3642.4(19)
_cod_original_sg_symbol_H-M 'C 2/c'
_cod_database_code 4510999

loop_
_symmetry_equiv_pos_as_xyz
'x, y, z'
'-x, y, -z+1/2'
'x+1/2, y+1/2, z'
'-x+1/2, y+1/2, -z+1/2'
'-x, -y, -z'
'x, -y, z-1/2'
'-x+1/2, -y+1/2, -z'
'x+1/2, -y+1/2, z-1/2'

loop_
_atom_site_label
_atom_site_type_symbol
_atom_site_fract_x
_atom_site_fract_y
_atom_site_fract_z
_atom_site_U_iso_or_equiv
_atom_site_adp_type
_atom_site_occupancy
_atom_site_symmetry_multiplicity
_atom_site_calc_flag
_atom_site_refinement_flags
O23 O 0.2496(2) 0.0706(4) 0.1474(2) 0.0619(11) Uani 1 1 d .
H23 H 0.2786 0.0817 0.2031 0.093 Uiso 1 1 calc R
O25 O 0.2880(2) 0.5813(4) 0.1728(2) 0.0686(12) Uani 1 1 d .
H25 H 0.2779 0.6516 0.1424 0.103 Uiso 1 1 calc R
O27A O 0.1018(2) 0.2115(4) -0.1644(2) 0.0551(10) Uani 1 1 d .
H27 H 0.0751 0.2230 -0.2190 0.083 Uiso 1 1 calc R
O27B O 0.1152(2) 0.4513(4) -0.1592(2) 0.0610(11) Uani 1 1 d .
C2 C 0.1280(3) 0.3368(6) -0.1220(3) 0.0419(12) Uani 1 1 d .
C21 C 0.1769(3) 0.3311(5) -0.0233(3) 0.0379(11) Uani 1 1 d .
C22 C 0.1894(3) 0.2020(5) 0.0160(3) 0.0434(12) Uani 1 1 d .
H22 H 0.1665 0.1146 -0.0191 0.052 Uiso 1 1 calc R
C23 C 0.2372(3) 0.2033(5) 0.1104(3) 0.0405(12) Uani 1 1 d .
C24 C 0.2686(3) 0.3311(5) 0.1601(3) 0.0391(11) Uani 1 1 d .
H24 H 0.2992 0.3312 0.2224 0.047 Uiso 1 1 calc R
C25 C 0.2560(3) 0.4579(5) 0.1201(3) 0.0420(12) Uani 1 1 d .
C26 C 0.2090(3) 0.4615(5) 0.0273(3) 0.0419(12) Uani 1 1 d .
H26 H 0.1992 0.5500 -0.0008 0.050 Uiso 1 1 calc R
O13 O 0.1067(2) 0.0724(4) 0.1374(2) 0.0688(12) Uani 1 1 d .
H13 H 0.1392 0.0829 0.1948 0.103 Uiso 1 1 calc R
O15 O 0.1572(2) 0.5812(4) 0.1710(2) 0.0603(11) Uani 1 1 d .
H15 H 0.1476 0.6512 0.1407 0.090 Uiso 1 1 calc R
O17A O -0.0232(2) 0.4580(4) -0.1631(2) 0.0708(12) Uani 1 1 d .
H17 H -0.0506 0.4479 -0.2181 0.106 Uiso 1 1 calc R
O17B O -0.0305(2) 0.2170(4) -0.1692(2) 0.0633(11) Uani 1 1 d .
C11 C 0.0408(3) 0.3338(5) -0.0282(3) 0.0384(12) Uani 1 1 d .
C12 C 0.0512(3) 0.2037(5) 0.0097(3) 0.0436(12) Uani 1 1 d .
H12 H 0.0272 0.1175 -0.0267 0.052 Uiso 1 1 calc R
C13 C 0.0972(3) 0.2023(5) 0.1013(3) 0.0452(13) Uani 1 1 d .
C14 C 0.1321(3) 0.3270(5) 0.1549(3) 0.0468(13) Uani 1 1 d .
H14 H 0.1632 0.3246 0.2175 0.056 Uiso 1 1 calc R
C15 C 0.1211(3) 0.4571(5) 0.1156(3) 0.0430(12) Uani 1 1 d .
C16 C 0.0744(3) 0.4611(5) 0.0229(3) 0.0422(12) Uani 1 1 d .
H16 H 0.0660 0.5494 -0.0043 0.051 Uiso 1 1 calc R
C17 C -0.0076(3) 0.3304(6) -0.1269(3) 0.0419(12) Uani 1 1 d .
O33 O 0.1077(9) 0.165(2) 0.3624(10) 0.447(15) Uani 1 1 d .
H33 H 0.1328 0.1757 0.4162 0.670 Uiso 1 1 calc R
C31 C 0.0271(7) 0.1684(14) 0.2961(7) 0.167(5) Uani 1 1 d .
C32 C 0.0106(8) 0.1669(12) 0.3401(9) 0.174(5) Uani 1 1 d .
H32C H 0.0624 0.1658 0.4093 0.260 Uiso 1 1 calc R
H32A H -0.0212 0.0806 0.3197 0.260 Uiso 1 1 calc R
H32B H -0.0206 0.2534 0.3209 0.260 Uiso 1 1 calc R
O72 O 0.3618(3) 0.3285(4) 0.4046(3) 0.0793(13) Uani 1 1 d .
O71 O 0.2393(4) 0.3129(5) 0.4139(4) 0.130(2) Uani 1 1 d .

loop_
_atom_site_aniso_label
_atom_site_aniso_U_11
_atom_site_aniso_U_22
_atom_site_aniso_U_33
_atom_site_aniso_U_23
_atom_site_aniso_U_13
_atom_site_aniso_U_12
O23 0.088(3) 0.044(2) 0.048(2) 0.0085(17) 0.054(2) 0.004(2)
O25 0.098(3) 0.048(2) 0.045(2) -0.0071(18) 0.054(2) -0.012(2)
O27A 0.065(2) 0.061(2) 0.0309(18) -0.0032(17) 0.0374(19) -0.0088(19)
O27B 0.085(3) 0.050(2) 0.038(2) 0.0047(17) 0.048(2) 0.005(2)
C2 0.044(3) 0.048(3) 0.035(3) -0.007(3) 0.032(3) -0.004(3)
C21 0.040(3) 0.045(3) 0.033(3) 0.005(2) 0.031(3) 0.004(2)
C22 0.045(3) 0.051(3) 0.031(3) -0.006(2) 0.030(3) -0.003(2)
C23 0.048(3) 0.042(3) 0.033(3) 0.008(2) 0.033(3) 0.007(2)
C24 0.046(3) 0.046(3) 0.030(2) -0.001(2) 0.031(2) 0.000(2)
C25 0.053(3) 0.040(3) 0.036(3) -0.005(2) 0.037(3) -0.001(2)
C26 0.050(3) 0.039(3) 0.035(3) 0.004(2) 0.034(3) 0.001(2)
O13 0.103(3) 0.045(2) 0.043(2) -0.0064(17) 0.056(2) -0.015(2)
O15 0.092(3) 0.040(2) 0.044(2) -0.0074(16) 0.054(2) -0.0062(19)
O17A 0.082(3) 0.081(3) 0.040(2) 0.009(2) 0.048(2) 0.004(2)
O17B 0.076(3) 0.070(3) 0.039(2) -0.0125(19) 0.045(2) -0.008(2)
C11 0.036(3) 0.052(3) 0.023(2) 0.001(2) 0.023(2) 0.005(2)
C12 0.052(3) 0.043(3) 0.032(3) -0.004(2) 0.033(3) -0.003(2)
C13 0.062(3) 0.036(3) 0.036(3) -0.003(2) 0.040(3) -0.006(2)
C14 0.061(3) 0.046(3) 0.027(2) 0.001(2) 0.034(3) 0.002(3)
C15 0.048(3) 0.047(3) 0.032(3) -0.002(2) 0.032(3) 0.001(2)
C16 0.047(3) 0.049(3) 0.034(3) 0.003(2) 0.034(3) 0.004(2)
C17 0.043(3) 0.055(3) 0.029(3) 0.002(3) 0.029(3) 0.003(3)
O33 0.215(13) 0.89(5) 0.181(11) -0.071(18) 0.149(12) -0.11(2)
C31 0.101(9) 0.226(13) 0.083(6) -0.006(7) 0.054(7) 0.008(8)
C32 0.204(13) 0.167(11) 0.170(11) 0.021(9) 0.156(12) 0.040(9)
O72 0.099(3) 0.060(3) 0.090(3) -0.008(2) 0.079(3) 0.003(2)
O71 0.212(7) 0.058(3) 0.139(5) -0.008(3) 0.146(5) 0.002(3)

loop_
_atom_type_symbol
_atom_type_description
_atom_type_scat_dispersion_real
_atom_type_scat_dispersion_imag
_atom_type_scat_source
C C 0.0033 0.0016 'International Tables Vol C Tables 4.2.6.8 and 6.1.1.4'
H H 0.0000 0.0000 'International Tables Vol C Tables 4.2.6.8 and 6.1.1.4'
O O 0.0106 0.0060 'International Tables Vol C Tables 4.2.6.8 and 6.1.1.4'

loop_
_geom_angle_atom_site_label_1
_geom_angle_atom_site_label_2
_geom_angle_atom_site_label_3
_geom_angle
_geom_angle_site_symmetry_1
C23 O23 H23 109.5 .
C25 O25 H25 109.5 .
C2 O27A H27 109.5 .
O27B C2 O27A 123.0(4) .
O27B C2 C21 122.2(4) .
O27A C2 C21 114.8(4) .
C22 C21 C26 121.4(4) .
C22 C21 C2 121.0(4) .
C26 C21 C2 117.6(4) .
C21 C22 C23 118.4(4) .
C21 C22 H22 120.8 .
C23 C22 H22 120.8 .
C24 C23 O23 123.5(4) .
C24 C23 C22 120.4(4) .
O23 C23 C22 116.1(4) .
C25 C24 C23 120.4(4) .
C25 C24 H24 119.8 .
C23 C24 H24 119.8 .
C24 C25 O25 117.5(4) .
C24 C25 C26 121.0(4) .
O25 C25 C26 121.4(4) .
C25 C26 C21 118.4(4) .
C25 C26 H26 120.8 .
C21 C26 H26 120.8 .
C13 O13 H13 109.5 .
C15 O15 H15 109.5 .
C17 O17A H17 109.5 .
C16 C11 C12 121.7(4) .
C16 C11 C17 121.0(4) .
C12 C11 C17 117.3(4) .
C13 C12 C11 118.8(4) .
C13 C12 H12 120.6 .
C11 C12 H12 120.6 .
O13 C13 C14 120.7(4) .
O13 C13 C12 118.0(4) .
C14 C13 C12 121.3(4) .
C13 C14 C15 119.0(4) .
C13 C14 H14 120.5 .
C15 C14 H14 120.5 .
O15 C15 C16 121.3(4) .
O15 C15 C14 118.2(4) .
C16 C15 C14 120.5(4) .
C11 C16 C15 118.6(4) .
C11 C16 H16 120.7 .
C15 C16 H16 120.7 .
O17B C17 O17A 123.5(4) .
O17B C17 C11 121.8(5) .
O17A C17 C11 114.7(4) .
C31 O33 H33 109.5 .
C31 C31 O33 122(2) 2
C31 C31 C32 127.6(18) 2
O33 C31 C32 110.4(11) .
C31 C32 H32C 109.5 .
C31 C32 H32A 109.5 .
H32C C32 H32A 109.5 .
C31 C32 H32B 109.5 .
H32C C32 H32B 109.5 .
H32A C32 H32B 109.5 .

loop_
_geom_bond_atom_site_label_1
_geom_bond_atom_site_label_2
_geom_bond_distance
_geom_bond_site_symmetry_2
O23 C23 1.387(5) .
O23 H23 0.8400 .
O25 C25 1.370(5) .
O25 H25 0.8400 .
O27A C2 1.309(5) .
O27A H27 0.8400 .
O27B C2 1.238(6) .
C2 C21 1.501(6) .
C21 C22 1.384(6) .
C21 C26 1.405(6) .
C22 C23 1.422(6) .
C22 H22 0.9500 .
C23 C24 1.379(6) .
C24 C25 1.370(6) .
C24 H24 0.9500 .
C25 C26 1.402(6) .
C26 H26 0.9500 .
O13 C13 1.379(5) .
O13 H13 0.8400 .
O15 C15 1.391(5) .
O15 H15 0.8400 .
O17A C17 1.316(6) .
O17A H17 0.8400 .
O17B C17 1.222(6) .
C11 C16 1.383(6) .
C11 C12 1.391(6) .
C11 C17 1.504(6) .
C12 C13 1.386(6) .
C12 H12 0.9500 .
C13 C14 1.382(6) .
C14 C15 1.403(6) .
C14 H14 0.9500 .
C15 C16 1.402(6) .
C16 H16 0.9500 .
O33 C31 1.338(15) .
O33 H33 0.8400 .
C31 C31 1.33(2) 2
C31 C32 1.457(15) .
C32 H32C 0.9800 .
C32 H32A 0.9800 .
C32 H32B 0.9800 .

loop_
_geom_torsion_atom_site_label_1
_geom_torsion_atom_site_label_2
_geom_torsion_atom_site_label_3
_geom_torsion_atom_site_label_4
_geom_torsion
O27B C2 C21 C22 179.1(5)
O27A C2 C21 C22 -2.3(6)
O27B C2 C21 C26 -0.6(7)
O27A C2 C21 C26 178.0(4)
C26 C21 C22 C23 -1.2(7)
C2 C21 C22 C23 179.1(4)
C21 C22 C23 C24 1.4(7)
C21 C22 C23 O23 -178.4(4)
O23 C23 C24 C25 178.0(4)
C22 C23 C24 C25 -1.7(7)
C23 C24 C25 O25 179.2(4)
C23 C24 C25 C26 1.9(7)
C24 C25 C26 C21 -1.6(7)
O25 C25 C26 C21 -178.9(4)
C22 C21 C26 C25 1.3(7)
C2 C21 C26 C25 -179.0(4)
C16 C11 C12 C13 -0.7(7)
C17 C11 C12 C13 178.5(4)
C11 C12 C13 O13 179.9(4)
C11 C12 C13 C14 0.4(8)
O13 C13 C14 C15 -180.0(5)
C12 C13 C14 C15 -0.5(8)
C13 C14 C15 O15 -179.5(5)
C13 C14 C15 C16 0.8(7)
C12 C11 C16 C15 1.1(7)
C17 C11 C16 C15 -178.0(4)
O15 C15 C16 C11 179.2(4)
C14 C15 C16 C11 -1.2(7)
C16 C11 C17 O17B 172.3(5)
C12 C11 C17 O17B -6.8(7)
C16 C11 C17 O17A -7.9(7)
C12 C11 C17 O17A 172.9(4)
